data_4309077
loop_
_publ_author_name
'Christian J. Doonan'
'Andrew J. Millar'
'David J. Nielsen'
'Charles G. Young'

_publ_section_title
;
cis-Dioxomolybdenum(VI) and Oxo(phosphine oxide)molybdenum(IV) Complexes:
Steric and Electronic Fine-Tuning of cis-[MoOS]2+ Precursors
;
_journal_name_full 'Inorganic Chemistry'
_journal_page_first 4506
_journal_page_last 4514
_journal_paper_doi 10.1021/ic050052v
_journal_volume 44
_journal_year 2005
_chemical_formula_sum 'C28 H35 B Mo N6 O3'
_chemical_formula_weight 610.37
_chemical_name_systematic
;
cis-{hydrotris(3-isopropylpyrazol-1-yl)borato}-
(2-naphtholato)dioxomolybdenum(VI)
;
_space_group_IT_number 7
_symmetry_cell_setting monoclinic
_symmetry_space_group_name_Hall 'P -2yac'
_symmetry_space_group_name_H-M 'P 1 n 1'
_atom_sites_solution_hydrogens geom
_atom_sites_solution_primary direct
_atom_sites_solution_secondary difmap
_audit_creation_method SHELXL-97
_cell_angle_alpha 90.00
_cell_angle_beta 99.593(2)
_cell_angle_gamma 90.00
_cell_formula_units_Z 2
_cell_length_a 12.6654(10)
_cell_length_b 7.6780(6)
_cell_length_c 15.3752(13)
_cell_measurement_temperature 293(2)
_cell_volume 1474.3(2)
_computing_structure_refinement 'SHELXL-97 (Sheldrick, 1997)'
_diffrn_ambient_temperature 293(2)
_diffrn_measured_fraction_theta_full 0.988
_diffrn_measured_fraction_theta_max 0.988
_diffrn_radiation_monochromator graphite
_diffrn_radiation_source 'fine-focus sealed tube'
_diffrn_radiation_type MoK\a
_diffrn_radiation_wavelength 0.71073
_diffrn_reflns_av_R_equivalents 0.0415
_diffrn_reflns_av_sigmaI/netI 0.0565
_diffrn_reflns_limit_h_max 16
_diffrn_reflns_limit_h_min -14
_diffrn_reflns_limit_k_max 9
_diffrn_reflns_limit_k_min -9
_diffrn_reflns_limit_l_max 15
_diffrn_reflns_limit_l_min -19
_diffrn_reflns_number 8985
_diffrn_reflns_theta_full 27.53
_diffrn_reflns_theta_max 27.53
_diffrn_reflns_theta_min 1.93
_exptl_absorpt_coefficient_mu 0.484
_exptl_crystal_density_diffrn 1.375
_exptl_crystal_density_method 'not measured'
_exptl_crystal_F_000 632
_refine_diff_density_max 0.685
_refine_diff_density_min -0.263
_refine_diff_density_rms 0.051
_refine_ls_abs_structure_details 'Flack H D (1983), Acta Cryst. A39, 876-881'
_refine_ls_abs_structure_Flack -0.10(3)
_refine_ls_extinction_method none
_refine_ls_goodness_of_fit_ref 0.883
_refine_ls_hydrogen_treatment mixed
_refine_ls_matrix_type full
_refine_ls_number_parameters 352
_refine_ls_number_reflns 5077
_refine_ls_number_restraints 2
_refine_ls_restrained_S_all 0.882
_refine_ls_R_factor_all 0.0526
_refine_ls_R_factor_gt 0.0398
_refine_ls_shift/su_max 0.002
_refine_ls_shift/su_mean 0.000
_refine_ls_structure_factor_coef Fsqd
_refine_ls_weighting_details 'calc w=1/[\s^2^(Fo^2^)+(0.0356P)^2^+0.0000P] where P=(Fo^2^+2Fc^2^)/3'
_refine_ls_weighting_scheme calc
_refine_ls_wR_factor_gt 0.0779
_refine_ls_wR_factor_ref 0.0817
_reflns_number_gt 3880
_reflns_number_total 5077
_reflns_threshold_expression >2sigma(I)
_cod_data_source_file ic050052vsi20041222_062719_7.cif
_cod_data_source_block Complex_9
_cod_database_code 4309077

loop_
_symmetry_equiv_pos_as_xyz
'x, y, z'
'x+1/2, -y, z+1/2'

loop_
_atom_site_label
_atom_site_type_symbol
_atom_site_fract_x
_atom_site_fract_y
_atom_site_fract_z
_atom_site_U_iso_or_equiv
_atom_site_adp_type
_atom_site_occupancy
_atom_site_symmetry_multiplicity
_atom_site_calc_flag
_atom_site_refinement_flags
_atom_site_disorder_assembly
_atom_site_disorder_group
C16 C 0.5736(8) 0.2507(10) 0.1553(6) 0.106(4) Uani 1 1 d . . .
H16 H 0.5403 0.3376 0.1888 0.127 Uiso 1 1 calc R . .
C10 C 0.4507(5) 0.1880(9) 0.6001(4) 0.0597(14) Uani 1 1 d . . .
H10 H 0.4648 0.0889 0.5692 0.072 Uiso 1 1 calc R . .
C15 C 0.5743(4) 0.0794(7) 0.2029(3) 0.0674(13) Uani 1 1 d . . .
N11 N 0.5487(3) 0.0647(5) 0.2827(3) 0.0606(10) Uani 1 1 d . . .
C1 C 0.4612(4) 0.3411(6) 0.5635(3) 0.0537(11) Uani 1 1 d . . .
C9 C 0.4196(4) 0.1651(7) 0.6833(3) 0.0633(12) Uani 1 1 d . . .
C8 C 0.4086(5) 0.0051(9) 0.7205(4) 0.0920(18) Uani 1 1 d . . .
H8 H 0.4233 -0.0956 0.6911 0.110 Uiso 1 1 calc R . .
C13 C 0.5780(5) -0.2012(8) 0.2400(4) 0.0855(16) Uani 1 1 d . . .
H13 H 0.5851 -0.3217 0.2386 0.103 Uiso 1 1 calc R . .
N12 N 0.5518(3) -0.1099(5) 0.3054(3) 0.0646(10) Uani 1 1 d . . .
O3 O 0.6370(3) 0.3662(4) 0.3675(2) 0.0655(8) Uani 1 1 d . . .
O2 O 0.4302(3) 0.3681(4) 0.3000(2) 0.0664(9) Uani 1 1 d . . .
C36 C 0.2318(4) 0.2634(7) 0.3873(4) 0.0777(15) Uani 1 1 d . . .
H36 H 0.2885 0.3514 0.3986 0.093 Uiso 1 1 calc R . .
C2 C 0.4468(4) 0.4942(6) 0.6105(3) 0.0704(14) Uani 1 1 d . . .
H2 H 0.4562 0.6035 0.5869 0.084 Uiso 1 1 calc R . .
C26 C 0.7439(5) 0.2717(7) 0.5668(4) 0.0808(15) Uani 1 1 d . . .
H26 H 0.6912 0.3595 0.5420 0.097 Uiso 1 1 calc R . .
C4 C 0.4040(4) 0.3161(8) 0.7295(3) 0.0729(14) Uani 1 1 d . . .
C35 C 0.2840(4) 0.0893(7) 0.3936(3) 0.0673(13) Uani 1 1 d . . .
C3 C 0.4186(4) 0.4766(8) 0.6920(4) 0.0833(16) Uani 1 1 d . . .
H3 H 0.4087 0.5767 0.7237 0.100 Uiso 1 1 calc R . .
B1 B 0.5216(8) -0.1763(7) 0.3900(6) 0.075(2) Uani 1 1 d . . .
H1 H 0.5228 -0.3039 0.3909 0.090 Uiso 1 1 calc R . .
C37 C 0.1608(6) 0.2841(10) 0.4575(5) 0.120(2) Uani 1 1 d . . .
H37A H 0.1281 0.3972 0.4523 0.181 Uiso 1 1 calc R . .
H37B H 0.2035 0.2719 0.5149 0.181 Uiso 1 1 calc R . .
H37C H 0.1062 0.1962 0.4495 0.181 Uiso 1 1 calc R . .
C14 C 0.5929(5) -0.0897(8) 0.1751(4) 0.0922(18) Uani 1 1 d . . .
H14 H 0.6122 -0.1201 0.1213 0.111 Uiso 1 1 calc R . .
C38 C 0.1692(5) 0.2970(10) 0.2972(5) 0.117(2) Uani 1 1 d . . .
H38A H 0.1364 0.4098 0.2961 0.176 Uiso 1 1 calc R . .
H38B H 0.1148 0.2096 0.2835 0.176 Uiso 1 1 calc R . .
H38C H 0.2164 0.2930 0.2545 0.176 Uiso 1 1 calc R . .
C6 C 0.3564(5) 0.1405(11) 0.8474(4) 0.099(2) Uani 1 1 d . . .
H6 H 0.3331 0.1309 0.9014 0.119 Uiso 1 1 calc R . .
C5 C 0.3711(5) 0.2953(10) 0.8144(4) 0.100(2) Uani 1 1 d . . .
H5 H 0.3601 0.3940 0.8467 0.120 Uiso 1 1 calc R . .
C28 C 0.8453(5) 0.2996(10) 0.5264(5) 0.117(2) Uani 1 1 d . . .
H28A H 0.8742 0.4129 0.5424 0.175 Uiso 1 1 calc R . .
H28B H 0.8280 0.2912 0.4633 0.175 Uiso 1 1 calc R . .
H28C H 0.8973 0.2123 0.5482 0.175 Uiso 1 1 calc R . .
C27 C 0.7650(6) 0.2938(11) 0.6669(5) 0.131(3) Uani 1 1 d . . .
H27A H 0.7932 0.4081 0.6816 0.197 Uiso 1 1 calc R . .
H27B H 0.8158 0.2079 0.6928 0.197 Uiso 1 1 calc R . .
H27C H 0.6992 0.2793 0.6894 0.197 Uiso 1 1 calc R . .
C7 C 0.3757(5) -0.0065(11) 0.8016(4) 0.108(2) Uani 1 1 d . . .
H7 H 0.3664 -0.1156 0.8256 0.130 Uiso 1 1 calc R . .
C33 C 0.3181(5) -0.1937(8) 0.4008(4) 0.0905(17) Uani 1 1 d . . .
H33 H 0.3108 -0.3139 0.4038 0.109 Uiso 1 1 calc R . .
C34 C 0.2375(5) -0.0758(9) 0.3989(4) 0.0901(17) Uani 1 1 d . . .
H34 H 0.1659 -0.0997 0.4007 0.108 Uiso 1 1 calc R . .
C17 C 0.5099(7) 0.2418(11) 0.0654(7) 0.161(4) Uani 1 1 d . . .
H17A H 0.4408 0.1928 0.0683 0.242 Uiso 1 1 calc R . .
H17B H 0.5464 0.1700 0.0288 0.242 Uiso 1 1 calc R . .
H17C H 0.5012 0.3569 0.0409 0.242 Uiso 1 1 calc R . .
C18 C 0.6822(7) 0.3085(14) 0.1512(7) 0.198(6) Uani 1 1 d . . .
H18A H 0.6798 0.4186 0.1213 0.297 Uiso 1 1 calc R . .
H18B H 0.7171 0.2241 0.1197 0.297 Uiso 1 1 calc R . .
H18C H 0.7213 0.3209 0.2100 0.297 Uiso 1 1 calc R . .
Mo Mo 0.52100(4) 0.26533(4) 0.37661(4) 0.05177(11) Uani 1 1 d . . .
O1 O 0.4876(3) 0.3693(4) 0.4816(2) 0.0653(8) Uani 1 1 d . . .
N32 N 0.4085(3) -0.1092(5) 0.3976(3) 0.0662(10) Uani 1 1 d . . .
N31 N 0.3891(3) 0.0673(4) 0.3927(2) 0.0570(9) Uani 1 1 d . . .
N22 N 0.6018(3) -0.1036(5) 0.4677(3) 0.0667(10) Uani 1 1 d . . .
C25 C 0.6977(4) 0.0968(7) 0.5423(3) 0.0666(12) Uani 1 1 d . . .
N21 N 0.6206(3) 0.0704(4) 0.4721(3) 0.0596(10) Uani 1 1 d . . .
C23 C 0.6656(5) -0.1841(8) 0.5328(4) 0.0846(16) Uani 1 1 d . . .
H23 H 0.6683 -0.3035 0.5431 0.102 Uiso 1 1 calc R . .
C24 C 0.7261(5) -0.0620(8) 0.5814(4) 0.0861(16) Uani 1 1 d . . .
H24 H 0.7770 -0.0814 0.6315 0.103 Uiso 1 1 calc R . .

loop_
_atom_site_aniso_label
_atom_site_aniso_U_11
_atom_site_aniso_U_22
_atom_site_aniso_U_33
_atom_site_aniso_U_23
_atom_site_aniso_U_13
_atom_site_aniso_U_12
C16 0.131(7) 0.144(11) 0.055(5) -0.011(4) 0.051(5) -0.024(5)
C10 0.069(3) 0.062(3) 0.050(3) -0.001(3) 0.016(3) 0.008(3)
C15 0.075(3) 0.080(3) 0.047(3) -0.006(3) 0.008(3) -0.005(3)
N11 0.077(3) 0.057(2) 0.049(2) -0.0047(18) 0.015(2) 0.000(2)
C1 0.058(3) 0.056(3) 0.047(3) -0.004(2) 0.009(2) 0.001(2)
C9 0.078(3) 0.064(3) 0.050(3) 0.000(2) 0.015(2) -0.008(2)
C8 0.124(5) 0.090(4) 0.067(4) 0.017(3) 0.030(3) 0.003(3)
C13 0.105(4) 0.072(3) 0.080(4) -0.025(3) 0.018(3) 0.008(3)
N12 0.090(3) 0.042(2) 0.064(2) -0.0113(19) 0.018(2) -0.001(2)
O3 0.083(2) 0.0536(19) 0.062(2) -0.0018(15) 0.0184(17) -0.0057(16)
O2 0.091(2) 0.0525(18) 0.0583(19) 0.0133(15) 0.0193(17) 0.0161(16)
C36 0.073(3) 0.094(4) 0.070(3) 0.003(3) 0.025(3) 0.010(3)
C2 0.096(4) 0.060(3) 0.059(3) -0.010(2) 0.024(3) -0.008(3)
C26 0.090(4) 0.083(4) 0.066(3) -0.010(3) 0.002(3) -0.007(3)
C4 0.073(3) 0.094(4) 0.052(3) -0.011(3) 0.012(3) -0.006(3)
C35 0.076(3) 0.075(3) 0.054(3) 0.001(2) 0.018(2) -0.011(3)
C3 0.109(4) 0.075(4) 0.068(4) -0.019(3) 0.023(3) 0.005(3)
B1 0.098(4) 0.035(2) 0.091(6) 0.004(4) 0.008(4) -0.001(5)
C37 0.136(6) 0.136(6) 0.105(5) 0.007(4) 0.065(5) 0.029(4)
C14 0.112(5) 0.106(5) 0.062(4) -0.037(4) 0.025(3) 0.009(4)
C38 0.106(5) 0.145(6) 0.098(5) 0.024(4) 0.009(4) 0.023(4)
C6 0.103(5) 0.144(7) 0.054(4) -0.002(4) 0.024(3) -0.020(5)
C5 0.115(5) 0.126(6) 0.064(4) -0.015(4) 0.031(3) -0.013(4)
C28 0.105(5) 0.130(6) 0.116(6) 0.000(4) 0.021(5) -0.035(4)
C27 0.132(6) 0.167(7) 0.086(5) -0.044(5) -0.009(4) -0.008(5)
C7 0.128(5) 0.129(6) 0.069(4) 0.031(4) 0.021(4) -0.010(4)
C33 0.103(4) 0.073(4) 0.100(5) -0.004(3) 0.033(4) -0.033(4)
C34 0.079(4) 0.092(5) 0.103(5) -0.008(4) 0.026(3) -0.026(4)
C17 0.123(6) 0.207(11) 0.143(8) 0.074(7) -0.011(5) -0.010(6)
C18 0.128(7) 0.238(11) 0.218(12) 0.141(10) 0.002(7) -0.043(7)
Mo 0.0743(2) 0.03825(16) 0.04516(17) 0.0025(3) 0.01691(13) 0.0001(3)
O1 0.102(2) 0.0465(18) 0.0511(19) -0.0014(14) 0.0248(17) 0.0022(16)
N32 0.087(3) 0.047(2) 0.064(3) -0.0003(18) 0.013(2) -0.012(2)
N31 0.074(3) 0.045(2) 0.055(2) 0.0040(17) 0.019(2) -0.0024(18)
N22 0.092(3) 0.043(2) 0.066(3) 0.0076(19) 0.017(2) 0.009(2)
C25 0.076(3) 0.075(3) 0.050(3) 0.009(2) 0.013(2) 0.006(3)
N21 0.077(3) 0.047(2) 0.055(2) 0.0028(17) 0.012(2) -0.0006(19)
C23 0.103(4) 0.065(3) 0.088(4) 0.029(3) 0.022(3) 0.022(3)
C24 0.093(4) 0.098(4) 0.064(3) 0.020(3) 0.004(3) 0.016(3)

loop_
_atom_type_symbol
_atom_type_description
_atom_type_scat_dispersion_real
_atom_type_scat_dispersion_imag
_atom_type_scat_source
C C 0.0033 0.0016 'International Tables Vol C Tables 4.2.6.8 and 6.1.1.4'
H H 0.0000 0.0000 'International Tables Vol C Tables 4.2.6.8 and 6.1.1.4'
B B 0.0013 0.0007 'International Tables Vol C Tables 4.2.6.8 and 6.1.1.4'
N N 0.0061 0.0033 'International Tables Vol C Tables 4.2.6.8 and 6.1.1.4'
O O 0.0106 0.0060 'International Tables Vol C Tables 4.2.6.8 and 6.1.1.4'
Mo Mo -1.6832 0.6857 'International Tables Vol C Tables 4.2.6.8 and 6.1.1.4'

loop_
_geom_angle_atom_site_label_1
_geom_angle_atom_site_label_2
_geom_angle_atom_site_label_3
_geom_angle
_geom_angle_site_symmetry_1
_geom_angle_site_symmetry_3
_geom_angle_publ_flag
C18 C16 C17 110.2(8) . . ?
C18 C16 C15 111.0(8) . . ?
C17 C16 C15 111.9(6) . . ?
C1 C10 C9 124.1(7) . . ?
N11 C15 C14 106.5(5) . . ?
N11 C15 C16 122.9(5) . . ?
C14 C15 C16 130.5(6) . . ?
C15 N11 N12 108.4(4) . . ?
C15 N11 Mo 130.1(3) . . ?
N12 N11 Mo 121.2(3) . . ?
C10 C1 O1 126.1(5) . . ?
C10 C1 C2 119.6(6) . . ?
O1 C1 C2 114.3(4) . . ?
C8 C9 C4 120.0(5) . . ?
C8 C9 C10 123.6(6) . . ?
C4 C9 C10 116.4(5) . . ?
C9 C8 C7 120.1(6) . . ?
N12 C13 C14 108.1(5) . . ?
C13 N12 N11 108.9(4) . . ?
C13 N12 B1 127.9(4) . . ?
N11 N12 B1 123.1(4) . . ?
C35 C36 C38 112.1(5) . . ?
C35 C36 C37 110.8(5) . . ?
C38 C36 C37 110.7(5) . . ?
C3 C2 C1 117.6(5) . . ?
C25 C26 C27 110.5(5) . . ?
C25 C26 C28 110.2(5) . . ?
C27 C26 C28 112.0(5) . . ?
C3 C4 C9 119.2(5) . . ?
C3 C4 C5 123.6(6) . . ?
C9 C4 C5 117.2(6) . . ?
N31 C35 C34 108.2(5) . . ?
N31 C35 C36 122.8(4) . . ?
C34 C35 C36 128.9(5) . . ?
C2 C3 C4 122.9(5) . . ?
N12 B1 N22 108.6(6) . . ?
N12 B1 N32 108.9(5) . . ?
N22 B1 N32 108.7(5) . . ?
C13 C14 C15 108.1(5) . . ?
C5 C6 C7 119.7(6) . . ?
C6 C5 C4 121.9(6) . . ?
C6 C7 C8 121.0(6) . . ?
N32 C33 C34 108.9(5) . . ?
C33 C34 C35 106.3(5) . . ?
O3 Mo O2 103.13(15) . . ?
O3 Mo O1 101.36(15) . . ?
O2 Mo O1 99.91(15) . . ?
O3 Mo N11 91.76(16) . . ?
O2 Mo N11 91.98(15) . . ?
O1 Mo N11 159.70(14) . . ?
O3 Mo N31 165.83(15) . . ?
O2 Mo N31 87.81(14) . . ?
O1 Mo N31 85.33(14) . . ?
N11 Mo N31 78.70(14) . . ?
O3 Mo N21 87.68(15) . . ?
O2 Mo N21 167.00(15) . . ?
O1 Mo N21 84.75(14) . . ?
N11 Mo N21 80.34(14) . . ?
N31 Mo N21 80.44(13) . . ?
C1 O1 Mo 146.2(3) . . ?
C33 N32 N31 109.7(4) . . ?
C33 N32 B1 131.1(5) . . ?
N31 N32 B1 118.9(4) . . ?
C35 N31 N32 106.9(4) . . ?
C35 N31 Mo 131.0(3) . . ?
N32 N31 Mo 122.0(3) . . ?
C23 N22 N21 109.9(4) . . ?
C23 N22 B1 131.0(4) . . ?
N21 N22 B1 118.9(4) . . ?
N21 C25 C24 108.5(5) . . ?
N21 C25 C26 122.8(4) . . ?
C24 C25 C26 128.6(5) . . ?
C25 N21 N22 106.6(4) . . ?
C25 N21 Mo 131.1(3) . . ?
N22 N21 Mo 122.1(3) . . ?
N22 C23 C24 108.1(5) . . ?
C23 C24 C25 106.8(5) . . ?

loop_
_geom_bond_atom_site_label_1
_geom_bond_atom_site_label_2
_geom_bond_distance
_geom_bond_site_symmetry_2
_geom_bond_publ_flag
C16 C18 1.456(11) . ?
C16 C17 1.481(11) . ?
C16 C15 1.505(8) . ?
C10 C1 1.320(8) . ?
C10 C9 1.411(7) . ?
C15 N11 1.325(6) . ?
C15 C14 1.399(7) . ?
N11 N12 1.384(5) . ?
N11 Mo 2.179(4) . ?
C1 O1 1.373(6) . ?
C1 C2 1.407(7) . ?
C9 C8 1.372(7) . ?
C9 C4 1.391(7) . ?
C8 C7 1.382(8) . ?
C13 N12 1.313(6) . ?
C13 C14 1.351(8) . ?
N12 B1 1.505(9) . ?
O3 Mo 1.687(3) . ?
O2 Mo 1.697(3) . ?
C36 C35 1.487(7) . ?
C36 C38 1.499(8) . ?
C36 C37 1.524(8) . ?
C2 C3 1.366(7) . ?
C26 C25 1.487(7) . ?
C26 C27 1.528(9) . ?
C26 C28 1.532(9) . ?
C4 C3 1.386(8) . ?
C4 C5 1.443(8) . ?
C35 N31 1.344(5) . ?
C35 C34 1.406(7) . ?
B1 N22 1.539(9) . ?
B1 N32 1.545(10) . ?
C6 C5 1.317(9) . ?
C6 C7 1.373(9) . ?
C33 N32 1.324(6) . ?
C33 C34 1.360(8) . ?
Mo O1 1.910(3) . ?
Mo N31 2.302(4) . ?
Mo N21 2.317(4) . ?
N32 N31 1.377(5) . ?
N22 C23 1.329(6) . ?
N22 N21 1.357(5) . ?
C25 N21 1.345(5) . ?
C25 C24 1.381(7) . ?
C23 C24 1.354(8) . ?
